data_4082906
loop_
_publ_author_name
'Rao, Ying-Li'
'Kusamoto, Tetsuro'
'Sakamoto, Ryota'
'Nishihara, Hiroshi'
'Wang, Suning'

_publ_section_title
;
 Reactivity and Electronic Properties of a Ferrocene Molecule Bearing an
 N,C-Chelated BMes2Unit
;
_journal_issue 7
_journal_name_full Organometallics
_journal_page_first 1787
_journal_paper_doi 10.1021/om500138f
_journal_volume 33
_journal_year 2014
_chemical_formula_sum 'C36 H37 B Fe I3 N2'
_chemical_formula_weight 945.04
_chemical_name_systematic
; 
 ? 
;
_space_group_IT_number 15
_symmetry_cell_setting monoclinic
_symmetry_space_group_name_Hall '-C 2yc'
_symmetry_space_group_name_H-M 'C 1 2/c 1'
_atom_sites_solution_hydrogens geom
_atom_sites_solution_primary direct
_atom_sites_solution_secondary difmap
_audit_creation_method SHELXL-97
_cell_angle_alpha 90.00
_cell_angle_beta 117.127(2)
_cell_angle_gamma 90.00
_cell_formula_units_Z 8
_cell_length_a 35.419(6)
_cell_length_b 9.1760(15)
_cell_length_c 23.407(4)
_cell_measurement_reflns_used 2680
_cell_measurement_temperature 180(2)
_cell_measurement_theta_max 19.45
_cell_measurement_theta_min 2.31
_cell_volume 6771(2)
_computing_cell_refinement 'Bruker SAINT'
_computing_data_collection 'Bruker APEX2'
_computing_data_reduction 'Bruker SAINT'
_computing_molecular_graphics 'Bruker SHELXTL'
_computing_publication_material 'Bruker SHELXTL'
_computing_structure_refinement 'SHELXL-97 (Sheldrick, 1997)'
_computing_structure_solution 'SHELXS-97 (Sheldrick, 1990)'
_diffrn_ambient_temperature 180(2)
_diffrn_measured_fraction_theta_full 0.991
_diffrn_measured_fraction_theta_max 0.991
_diffrn_measurement_device_type 'Bruker APEX-II CCD'
_diffrn_measurement_method '\f and \w scans'
_diffrn_radiation_monochromator graphite
_diffrn_radiation_source 'fine-focus sealed tube'
_diffrn_radiation_type MoK\a
_diffrn_radiation_wavelength 0.71073
_diffrn_reflns_av_R_equivalents 0.1331
_diffrn_reflns_av_sigmaI/netI 0.1163
_diffrn_reflns_limit_h_max 45
_diffrn_reflns_limit_h_min -45
_diffrn_reflns_limit_k_max 11
_diffrn_reflns_limit_k_min -11
_diffrn_reflns_limit_l_max 29
_diffrn_reflns_limit_l_min -29
_diffrn_reflns_number 36442
_diffrn_reflns_theta_full 27.12
_diffrn_reflns_theta_max 27.12
_diffrn_reflns_theta_min 1.79
_diffrn_standards_number 0
_exptl_absorpt_coefficient_mu 3.209
_exptl_absorpt_correction_T_max 0.9686
_exptl_absorpt_correction_T_min 0.8307
_exptl_absorpt_correction_type multi-scan
_exptl_crystal_colour brown
_exptl_crystal_density_diffrn 1.854
_exptl_crystal_density_method 'not measured'
_exptl_crystal_description thin
_exptl_crystal_F_000 3656
_exptl_crystal_size_max 0.06
_exptl_crystal_size_mid 0.02
_exptl_crystal_size_min 0.01
_refine_diff_density_max 1.054
_refine_diff_density_min -0.953
_refine_diff_density_rms 0.171
_refine_ls_extinction_coef 0.00041(3)
_refine_ls_extinction_expression Fc^*^=kFc[1+0.001xFc^2^\l^3^/sin(2\q)]^-1/4^
_refine_ls_extinction_method SHELXL
_refine_ls_goodness_of_fit_ref 0.962
_refine_ls_hydrogen_treatment constr
_refine_ls_matrix_type full
_refine_ls_number_parameters 396
_refine_ls_number_reflns 7414
_refine_ls_number_restraints 0
_refine_ls_restrained_S_all 0.962
_refine_ls_R_factor_all 0.1334
_refine_ls_R_factor_gt 0.0524
_refine_ls_shift/su_max 0.002
_refine_ls_shift/su_mean 0.000
_refine_ls_structure_factor_coef Fsqd
_refine_ls_weighting_details 'calc w=1/[\s^2^(Fo^2^)+(0.0500P)^2^+0.0000P] where P=(Fo^2^+2Fc^2^)/3'
_refine_ls_weighting_scheme calc
_refine_ls_wR_factor_gt 0.1020
_refine_ls_wR_factor_ref 0.1327
_reflns_number_gt 3784
_reflns_number_total 7414
_reflns_threshold_expression >2sigma(I)
_cod_data_source_file om500138f_si_002.cif
_cod_data_source_block compound3
_cod_depositor_comments
;
The following automatic conversions were performed:

'_symmetry_cell_setting' value 'Monoclinic' changed to 'monoclinic'
according to
/usr/data/users/saulius/automatic-downloads/rss-feeds/ACS/lib/dictionaries/cif_core.dic
dictionary named 'cif_core.dic' version 2.4.2 from 2011-04-26.

Automatic conversion script
Id: cif_fix_values 2281 2013-09-26 08:29:07Z andrius 

 Adding full bibliography for 4082906.cif.
;
_cod_original_cell_volume 6770.7(19)
_cod_original_sg_symbol_H-M C2/c
_cod_database_code 4082906

loop_
_symmetry_equiv_pos_as_xyz
'x, y, z'
'-x, y, -z+1/2'
'x+1/2, y+1/2, z'
'-x+1/2, y+1/2, -z+1/2'
'-x, -y, -z'
'x, -y, z-1/2'
'-x+1/2, -y+1/2, -z'
'x+1/2, -y+1/2, z-1/2'

loop_
_atom_site_label
_atom_site_type_symbol
_atom_site_fract_x
_atom_site_fract_y
_atom_site_fract_z
_atom_site_U_iso_or_equiv
_atom_site_adp_type
_atom_site_occupancy
_atom_site_symmetry_multiplicity
_atom_site_calc_flag
_atom_site_refinement_flags
Fe1 Fe 0.87856(4) 0.98519(12) 0.56987(5) 0.0304(3) Uani 1 1 d .
B1 B 0.8413(3) 0.7054(10) 0.4619(4) 0.027(2) Uani 1 1 d .
I1 I 0.935045(17) 0.21768(6) 0.78116(3) 0.03781(18) Uani 1 1 d .
I2 I 0.970133(18) -0.07636(7) 0.82149(3) 0.0468(2) Uani 1 1 d .
I3 I 0.89726(2) 0.50259(7) 0.73933(3) 0.0504(2) Uani 1 1 d .
C1 C 0.8458(2) 0.7791(8) 0.5283(3) 0.0237(17) Uani 1 1 d .
C2 C 0.8239(3) 0.8695(8) 0.5528(4) 0.034(2) Uani 1 1 d .
H2A H 0.7942 0.9058 0.5279 0.041 Uiso 1 1 calc R
C3 C 0.8508(3) 0.8931(9) 0.6204(4) 0.036(2) Uani 1 1 d .
H3A H 0.8427 0.9448 0.6507 0.044 Uiso 1 1 calc R
C4 C 0.8901(3) 0.8224(8) 0.6369(4) 0.034(2) Uani 1 1 d .
H4A H 0.9148 0.8169 0.6807 0.041 Uiso 1 1 calc R
C5 C 0.8868(2) 0.7532(8) 0.5811(3) 0.0260(18) Uani 1 1 d .
C6 C 0.8847(3) 1.1329(9) 0.5044(4) 0.044(2) Uani 1 1 d .
H6A H 0.8747 1.1156 0.4576 0.053 Uiso 1 1 calc R
C7 C 0.9249(3) 1.0985(9) 0.5538(4) 0.041(2) Uani 1 1 d .
H7A H 0.9486 1.0528 0.5481 0.049 Uiso 1 1 calc R
C8 C 0.9260(3) 1.1358(8) 0.6136(4) 0.035(2) Uani 1 1 d .
H8A H 0.9509 1.1267 0.6570 0.042 Uiso 1 1 calc R
C9 C 0.8865(2) 1.1990(8) 0.5997(4) 0.035(2) Uani 1 1 d .
H9A H 0.8784 1.2410 0.6320 0.041 Uiso 1 1 calc R
C10 C 0.8607(3) 1.1973(8) 0.5325(4) 0.039(2) Uani 1 1 d .
H10A H 0.8310 1.2354 0.5090 0.046 Uiso 1 1 calc R
C11 C 0.9087(2) 0.6517(8) 0.5606(4) 0.0279(18) Uani 1 1 d .
C12 C 0.9466(2) 0.4833(8) 0.5422(4) 0.0269(18) Uani 1 1 d .
C13 C 0.9773(3) 0.3872(9) 0.5443(5) 0.042(2) Uani 1 1 d .
H13A H 1.0025 0.3707 0.5830 0.050 Uiso 1 1 calc R
C14 C 0.9701(3) 0.3169(8) 0.4889(5) 0.040(2) Uani 1 1 d .
H14A H 0.9908 0.2507 0.4891 0.047 Uiso 1 1 calc R
C15 C 0.9329(3) 0.3403(9) 0.4317(4) 0.037(2) Uani 1 1 d .
H15A H 0.9286 0.2882 0.3941 0.044 Uiso 1 1 calc R
C16 C 0.9023(2) 0.4378(8) 0.4290(4) 0.033(2) Uani 1 1 d .
H16A H 0.8773 0.4546 0.3902 0.039 Uiso 1 1 calc R
C17 C 0.9096(2) 0.5098(8) 0.4850(4) 0.0281(18) Uani 1 1 d .
C18 C 0.9746(3) 0.5675(9) 0.6567(4) 0.043(2) Uani 1 1 d .
H18A H 0.9687 0.6475 0.6792 0.064 Uiso 1 1 calc R
H18B H 1.0035 0.5770 0.6620 0.064 Uiso 1 1 calc R
H18C H 0.9716 0.4742 0.6746 0.064 Uiso 1 1 calc R
C19 C 0.8047(2) 0.5785(8) 0.4274(3) 0.0223(17) Uani 1 1 d .
C20 C 0.7877(2) 0.4963(8) 0.4616(4) 0.0264(18) Uani 1 1 d .
C21 C 0.7544(2) 0.4000(8) 0.4304(4) 0.032(2) Uani 1 1 d .
H21A H 0.7434 0.3493 0.4550 0.039 Uiso 1 1 calc R
C22 C 0.7365(2) 0.3745(8) 0.3651(4) 0.0272(18) Uani 1 1 d .
C23 C 0.7550(2) 0.4460(9) 0.3328(4) 0.0310(19) Uani 1 1 d .
H23A H 0.7444 0.4266 0.2882 0.037 Uiso 1 1 calc R
C24 C 0.7881(2) 0.5447(8) 0.3608(4) 0.0248(18) Uani 1 1 d .
C25 C 0.8030(2) 0.6123(8) 0.3154(4) 0.031(2) Uani 1 1 d .
H25A H 0.7976 0.5445 0.2802 0.047 Uiso 1 1 calc R
H25B H 0.8335 0.6326 0.3388 0.047 Uiso 1 1 calc R
H25C H 0.7876 0.7034 0.2980 0.047 Uiso 1 1 calc R
C26 C 0.6990(2) 0.2756(9) 0.3321(4) 0.038(2) Uani 1 1 d .
H26A H 0.6797 0.3163 0.2901 0.058 Uiso 1 1 calc R
H26B H 0.6840 0.2666 0.3584 0.058 Uiso 1 1 calc R
H26C H 0.7087 0.1792 0.3264 0.058 Uiso 1 1 calc R
C27 C 0.8056(3) 0.5083(9) 0.5341(4) 0.035(2) Uani 1 1 d .
H27A H 0.7966 0.4237 0.5504 0.053 Uiso 1 1 calc R
H27B H 0.7951 0.5977 0.5448 0.053 Uiso 1 1 calc R
H27C H 0.8367 0.5111 0.5537 0.053 Uiso 1 1 calc R
C28 C 0.8415(2) 0.8372(7) 0.4150(3) 0.0221(17) Uani 1 1 d .
C29 C 0.8033(2) 0.9187(9) 0.3850(4) 0.0287(19) Uani 1 1 d .
C30 C 0.7994(2) 1.0344(8) 0.3430(4) 0.0304(19) Uani 1 1 d .
H30A H 0.7737 1.0883 0.3243 0.036 Uiso 1 1 calc R
C31 C 0.8318(2) 1.0719(8) 0.3283(3) 0.0275(18) Uani 1 1 d .
C32 C 0.8698(2) 0.9949(8) 0.3592(4) 0.0303(19) Uani 1 1 d .
H32A H 0.8927 1.0196 0.3504 0.036 Uiso 1 1 calc R
C33 C 0.8754(2) 0.8831(8) 0.4026(4) 0.0252(18) Uani 1 1 d .
C34 C 0.9201(2) 0.8185(8) 0.4366(4) 0.034(2) Uani 1 1 d .
H34A H 0.9395 0.8777 0.4269 0.051 Uiso 1 1 calc R
H34B H 0.9197 0.7186 0.4215 0.051 Uiso 1 1 calc R
H34C H 0.9298 0.8178 0.4830 0.051 Uiso 1 1 calc R
C35 C 0.7640(2) 0.8879(9) 0.3932(4) 0.036(2) Uani 1 1 d .
H35A H 0.7557 0.9762 0.4082 0.053 Uiso 1 1 calc R
H35B H 0.7700 0.8097 0.4247 0.053 Uiso 1 1 calc R
H35C H 0.7408 0.8578 0.3519 0.053 Uiso 1 1 calc R
C36 C 0.8272(3) 1.1924(9) 0.2819(4) 0.039(2) Uani 1 1 d .
H36A H 0.8083 1.2678 0.2840 0.058 Uiso 1 1 calc R
H36B H 0.8152 1.1528 0.2382 0.058 Uiso 1 1 calc R
H36C H 0.8551 1.2348 0.2932 0.058 Uiso 1 1 calc R
N1 N 0.88658(18) 0.6168(6) 0.4982(3) 0.0267(15) Uani 1 1 d .
N2 N 0.94472(19) 0.5733(7) 0.5889(3) 0.0304(16) Uani 1 1 d .

loop_
_atom_site_aniso_label
_atom_site_aniso_U_11
_atom_site_aniso_U_22
_atom_site_aniso_U_33
_atom_site_aniso_U_23
_atom_site_aniso_U_13
_atom_site_aniso_U_12
Fe1 0.0326(7) 0.0268(7) 0.0289(7) -0.0009(5) 0.0114(5) 0.0011(5)
B1 0.016(4) 0.028(5) 0.027(5) 0.007(4) 0.001(4) 0.010(4)
I1 0.0346(3) 0.0433(3) 0.0320(3) -0.0028(3) 0.0121(3) -0.0077(3)
I2 0.0398(4) 0.0456(4) 0.0550(4) 0.0021(3) 0.0215(3) 0.0011(3)
I3 0.0479(4) 0.0395(4) 0.0585(4) -0.0008(3) 0.0197(3) -0.0042(3)
C1 0.023(4) 0.020(4) 0.024(4) 0.003(3) 0.007(3) -0.003(3)
C2 0.036(5) 0.029(5) 0.041(5) -0.002(4) 0.021(4) 0.001(4)
C3 0.047(5) 0.033(5) 0.034(5) 0.001(4) 0.023(5) 0.000(4)
C4 0.039(5) 0.031(5) 0.024(5) -0.004(4) 0.007(4) -0.004(4)
C5 0.029(4) 0.019(4) 0.023(4) -0.004(3) 0.006(4) -0.003(3)
C6 0.068(7) 0.032(5) 0.033(5) -0.007(4) 0.024(5) -0.012(5)
C7 0.047(6) 0.032(5) 0.059(6) -0.004(5) 0.037(5) -0.003(4)
C8 0.038(5) 0.029(5) 0.037(5) -0.003(4) 0.016(4) -0.005(4)
C9 0.035(5) 0.027(5) 0.043(5) -0.005(4) 0.019(4) 0.003(4)
C10 0.046(5) 0.025(5) 0.026(5) -0.001(4) 0.000(4) 0.003(4)
C11 0.027(4) 0.022(4) 0.026(5) -0.001(4) 0.005(4) -0.002(4)
C12 0.023(4) 0.024(4) 0.030(5) -0.001(4) 0.008(4) -0.003(3)
C13 0.031(5) 0.032(5) 0.055(6) 0.002(5) 0.012(5) 0.008(4)
C14 0.030(5) 0.026(5) 0.063(7) 0.006(4) 0.022(5) 0.009(4)
C15 0.035(5) 0.035(5) 0.044(6) -0.008(4) 0.021(5) -0.001(4)
C16 0.032(5) 0.029(5) 0.037(5) -0.011(4) 0.016(4) -0.001(4)
C17 0.020(4) 0.028(4) 0.037(5) 0.005(4) 0.014(4) 0.005(3)
C18 0.030(5) 0.044(5) 0.039(5) 0.003(4) 0.001(4) 0.006(4)
C19 0.023(4) 0.022(4) 0.024(4) 0.004(3) 0.012(3) 0.010(3)
C20 0.024(4) 0.022(4) 0.029(4) 0.006(4) 0.008(4) 0.006(3)
C21 0.033(5) 0.025(5) 0.043(5) -0.005(4) 0.021(4) -0.007(4)
C22 0.018(4) 0.025(4) 0.030(5) 0.002(4) 0.004(4) 0.001(3)
C23 0.026(4) 0.037(5) 0.024(4) 0.001(4) 0.006(4) 0.005(4)
C24 0.027(4) 0.020(4) 0.028(5) 0.007(3) 0.013(4) 0.008(3)
C25 0.024(4) 0.038(5) 0.031(5) -0.003(4) 0.012(4) -0.011(4)
C26 0.028(5) 0.035(5) 0.043(5) -0.003(4) 0.008(4) 0.000(4)
C27 0.040(5) 0.032(5) 0.036(5) -0.001(4) 0.019(4) -0.001(4)
C28 0.022(4) 0.018(4) 0.029(4) -0.003(3) 0.014(4) -0.002(3)
C29 0.019(4) 0.035(5) 0.027(5) -0.005(4) 0.006(4) 0.003(4)
C30 0.018(4) 0.037(5) 0.026(4) -0.001(4) 0.002(4) 0.001(3)
C31 0.032(4) 0.028(4) 0.018(4) -0.001(3) 0.008(4) -0.008(4)
C32 0.031(5) 0.029(4) 0.031(5) 0.001(4) 0.013(4) 0.000(4)
C33 0.027(4) 0.019(4) 0.032(5) -0.005(3) 0.015(4) -0.004(3)
C34 0.032(5) 0.036(5) 0.036(5) 0.006(4) 0.018(4) 0.011(4)
C35 0.020(4) 0.041(5) 0.042(5) 0.002(4) 0.011(4) 0.007(4)
C36 0.039(5) 0.045(6) 0.031(5) 0.010(4) 0.014(4) -0.001(4)
N1 0.024(3) 0.021(4) 0.033(4) 0.004(3) 0.012(3) 0.002(3)
N2 0.022(3) 0.030(4) 0.028(4) -0.001(3) 0.002(3) -0.002(3)

loop_
_atom_type_symbol
_atom_type_description
_atom_type_scat_dispersion_real
_atom_type_scat_dispersion_imag
_atom_type_scat_source
C C 0.0033 0.0016 'International Tables Vol C Tables 4.2.6.8 and 6.1.1.4'
H H 0.0000 0.0000 'International Tables Vol C Tables 4.2.6.8 and 6.1.1.4'
N N 0.0061 0.0033 'International Tables Vol C Tables 4.2.6.8 and 6.1.1.4'
B B 0.0013 0.0007 'International Tables Vol C Tables 4.2.6.8 and 6.1.1.4'
Fe Fe 0.3463 0.8444 'International Tables Vol C Tables 4.2.6.8 and 6.1.1.4'
I I -0.4742 1.8119 'International Tables Vol C Tables 4.2.6.8 and 6.1.1.4'

loop_
_geom_angle_atom_site_label_1
_geom_angle_atom_site_label_2
_geom_angle_atom_site_label_3
_geom_angle
C3 Fe1 C8 119.5(3)
C3 Fe1 C9 103.1(3)
C8 Fe1 C9 40.0(3)
C3 Fe1 C4 40.5(3)
C8 Fe1 C4 105.9(3)
C9 Fe1 C4 118.9(3)
C3 Fe1 C2 41.0(3)
C8 Fe1 C2 156.6(3)
C9 Fe1 C2 121.6(3)
C4 Fe1 C2 67.8(3)
C3 Fe1 C10 119.4(3)
C8 Fe1 C10 67.0(3)
C9 Fe1 C10 39.7(3)
C4 Fe1 C10 154.1(3)
C2 Fe1 C10 108.3(3)
C3 Fe1 C7 157.9(4)
C8 Fe1 C7 39.9(3)
C9 Fe1 C7 66.0(3)
C4 Fe1 C7 126.0(3)
C2 Fe1 C7 161.0(3)
C10 Fe1 C7 65.4(3)
C3 Fe1 C6 156.5(4)
C8 Fe1 C6 66.5(3)
C9 Fe1 C6 66.0(3)
C4 Fe1 C6 163.0(4)
C2 Fe1 C6 125.3(3)
C10 Fe1 C6 39.1(3)
C7 Fe1 C6 38.6(3)
C3 Fe1 C5 65.9(3)
C8 Fe1 C5 124.8(3)
C9 Fe1 C5 155.9(3)
C4 Fe1 C5 38.9(3)
C2 Fe1 C5 65.2(3)
C10 Fe1 C5 164.4(3)
C7 Fe1 C5 115.8(3)
C6 Fe1 C5 131.8(3)
C3 Fe1 C1 66.6(3)
C8 Fe1 C1 161.1(3)
C9 Fe1 C1 158.8(3)
C4 Fe1 C1 66.2(3)
C2 Fe1 C1 38.6(3)
C10 Fe1 C1 127.7(3)
C7 Fe1 C1 129.8(3)
C6 Fe1 C1 115.8(3)
C5 Fe1 C1 38.5(3)
C1 B1 C28 107.7(6)
C1 B1 N1 93.7(5)
C28 B1 N1 114.1(6)
C1 B1 C19 118.1(6)
C28 B1 C19 115.8(6)
N1 B1 C19 105.5(6)
I3 I1 I2 177.81(3)
C2 C1 C5 105.9(6)
C2 C1 B1 142.2(7)
C5 C1 B1 111.8(6)
C2 C1 Fe1 66.1(4)
C5 C1 Fe1 68.8(4)
B1 C1 Fe1 125.4(5)
C1 C2 C3 108.7(7)
C1 C2 Fe1 75.3(4)
C3 C2 Fe1 67.7(4)
C1 C2 H2A 125.6
C3 C2 H2A 125.6
Fe1 C2 H2A 125.6
C4 C3 C2 107.8(7)
C4 C3 Fe1 71.1(5)
C2 C3 Fe1 71.2(5)
C4 C3 H3A 126.1
C2 C3 H3A 126.1
Fe1 C3 H3A 126.1
C5 C4 C3 107.3(7)
C5 C4 Fe1 73.6(4)
C3 C4 Fe1 68.5(5)
C5 C4 H4A 126.3
C3 C4 H4A 126.3
Fe1 C4 H4A 126.3
C4 C5 C11 141.1(7)
C4 C5 C1 110.3(7)
C11 C5 C1 108.1(6)
C4 C5 Fe1 67.4(4)
C11 C5 Fe1 132.0(6)
C1 C5 Fe1 72.7(4)
C7 C6 C10 108.1(8)
C7 C6 Fe1 70.2(5)
C10 C6 Fe1 69.7(5)
C7 C6 H6A 126.0
C10 C6 H6A 126.0
Fe1 C6 H6A 126.0
C6 C7 C8 108.6(8)
C6 C7 Fe1 71.2(5)
C8 C7 Fe1 67.6(4)
C6 C7 H7A 125.7
C8 C7 H7A 125.7
Fe1 C7 H7A 125.7
C9 C8 C7 107.0(8)
C9 C8 Fe1 70.2(5)
C7 C8 Fe1 72.5(5)
C9 C8 H8A 126.4
C7 C8 H8A 126.4
Fe1 C8 H8A 126.4
C8 C9 C10 108.9(7)
C8 C9 Fe1 69.7(5)
C10 C9 Fe1 72.1(5)
C8 C9 H9A 125.5
C10 C9 H9A 125.5
Fe1 C9 H9A 125.5
C9 C10 C6 107.4(8)
C9 C10 Fe1 68.2(4)
C6 C10 Fe1 71.2(5)
C9 C10 H10A 126.3
C6 C10 H10A 126.3
Fe1 C10 H10A 126.3
N1 C11 N2 111.1(7)
N1 C11 C5 112.5(7)
N2 C11 C5 136.1(7)
C13 C12 N2 131.8(7)
C13 C12 C17 121.4(8)
N2 C12 C17 106.7(6)
C14 C13 C12 117.7(8)
C14 C13 H13A 121.2
C12 C13 H13A 121.2
C13 C14 C15 121.5(8)
C13 C14 H14A 119.3
C15 C14 H14A 119.3
C16 C15 C14 121.2(8)
C16 C15 H15A 119.4
C14 C15 H15A 119.4
C17 C16 C15 117.5(8)
C17 C16 H16A 121.3
C15 C16 H16A 121.3
C16 C17 N1 132.0(7)
C16 C17 C12 120.7(7)
N1 C17 C12 107.2(7)
N2 C18 H18A 109.5
N2 C18 H18B 109.5
H18A C18 H18B 109.5
N2 C18 H18C 109.5
H18A C18 H18C 109.5
H18B C18 H18C 109.5
C20 C19 C24 115.5(7)
C20 C19 B1 122.6(6)
C24 C19 B1 121.9(6)
C21 C20 C19 121.4(7)
C21 C20 C27 117.0(7)
C19 C20 C27 121.5(7)
C22 C21 C20 122.7(7)
C22 C21 H21A 118.6
C20 C21 H21A 118.6
C23 C22 C21 115.9(7)
C23 C22 C26 122.6(7)
C21 C22 C26 121.6(7)
C22 C23 C24 124.3(7)
C22 C23 H23A 117.9
C24 C23 H23A 117.9
C23 C24 C19 119.9(7)
C23 C24 C25 115.1(7)
C19 C24 C25 125.0(7)
C24 C25 H25A 109.5
C24 C25 H25B 109.5
H25A C25 H25B 109.5
C24 C25 H25C 109.5
H25A C25 H25C 109.5
H25B C25 H25C 109.5
C22 C26 H26A 109.5
C22 C26 H26B 109.5
H26A C26 H26B 109.5
C22 C26 H26C 109.5
H26A C26 H26C 109.5
H26B C26 H26C 109.5
C20 C27 H27A 109.5
C20 C27 H27B 109.5
H27A C27 H27B 109.5
C20 C27 H27C 109.5
H27A C27 H27C 109.5
H27B C27 H27C 109.5
C33 C28 C29 116.5(7)
C33 C28 B1 128.3(6)
C29 C28 B1 115.1(6)
C30 C29 C28 120.6(7)
C30 C29 C35 115.1(6)
C28 C29 C35 124.3(7)
C31 C30 C29 122.1(7)
C31 C30 H30A 118.9
C29 C30 H30A 118.9
C30 C31 C32 117.2(7)
C30 C31 C36 122.3(7)
C32 C31 C36 120.5(7)
C33 C32 C31 122.3(7)
C33 C32 H32A 118.8
C31 C32 H32A 118.8
C32 C33 C28 120.9(7)
C32 C33 C34 115.7(7)
C28 C33 C34 123.3(7)
C33 C34 H34A 109.5
C33 C34 H34B 109.5
H34A C34 H34B 109.5
C33 C34 H34C 109.5
H34A C34 H34C 109.5
H34B C34 H34C 109.5
C29 C35 H35A 109.5
C29 C35 H35B 109.5
H35A C35 H35B 109.5
C29 C35 H35C 109.5
H35A C35 H35C 109.5
H35B C35 H35C 109.5
C31 C36 H36A 109.5
C31 C36 H36B 109.5
H36A C36 H36B 109.5
C31 C36 H36C 109.5
H36A C36 H36C 109.5
H36B C36 H36C 109.5
C11 N1 C17 107.3(6)
C11 N1 B1 113.0(6)
C17 N1 B1 139.6(6)
C11 N2 C12 107.7(6)
C11 N2 C18 127.7(7)
C12 N2 C18 124.3(6)

loop_
_geom_bond_atom_site_label_1
_geom_bond_atom_site_label_2
_geom_bond_distance
Fe1 C3 2.033(8)
Fe1 C8 2.052(8)
Fe1 C9 2.059(8)
Fe1 C4 2.067(8)
Fe1 C2 2.080(8)
Fe1 C10 2.109(8)
Fe1 C7 2.116(8)
Fe1 C6 2.129(9)
Fe1 C5 2.148(7)
Fe1 C1 2.200(7)
B1 C1 1.635(11)
B1 C28 1.637(11)
B1 N1 1.647(10)
B1 C19 1.653(11)
I1 I3 2.8965(9)
I1 I2 2.9404(9)
C1 C2 1.421(10)
C1 C5 1.434(10)
C2 C3 1.443(11)
C2 H2A 1.0000
C3 C4 1.419(11)
C3 H3A 1.0000
C4 C5 1.407(10)
C4 H4A 1.0000
C5 C11 1.429(10)
C6 C7 1.402(12)
C6 C10 1.418(11)
C6 H6A 1.0000
C7 C8 1.424(11)
C7 H7A 1.0000
C8 C9 1.407(11)
C8 H8A 1.0000
C9 C10 1.415(11)
C9 H9A 1.0000
C10 H10A 1.0000
C11 N1 1.344(9)
C11 N2 1.346(9)
C12 C13 1.382(10)
C12 N2 1.396(9)
C12 C17 1.403(10)
C13 C14 1.365(11)
C13 H13A 0.9500
C14 C15 1.402(11)
C14 H14A 0.9500
C15 C16 1.384(10)
C15 H15A 0.9500
C16 C17 1.383(10)
C16 H16A 0.9500
C17 N1 1.399(9)
C18 N2 1.452(9)
C18 H18A 0.9800
C18 H18B 0.9800
C18 H18C 0.9800
C19 C20 1.417(10)
C19 C24 1.427(10)
C20 C21 1.386(10)
C20 C27 1.520(10)
C21 C22 1.381(10)
C21 H21A 0.9500
C22 C23 1.373(10)
C22 C26 1.501(10)
C23 C24 1.386(10)
C23 H23A 0.9500
C24 C25 1.519(10)
C25 H25A 0.9800
C25 H25B 0.9800
C25 H25C 0.9800
C26 H26A 0.9800
C26 H26B 0.9800
C26 H26C 0.9800
C27 H27A 0.9800
C27 H27B 0.9800
C27 H27C 0.9800
C28 C33 1.420(9)
C28 C29 1.421(10)
C29 C30 1.410(10)
C29 C35 1.517(10)
C30 C31 1.384(10)
C30 H30A 0.9500
C31 C32 1.395(10)
C31 C36 1.506(10)
C32 C33 1.392(10)
C32 H32A 0.9500
C33 C34 1.531(10)
C34 H34A 0.9800
C34 H34B 0.9800
C34 H34C 0.9800
C35 H35A 0.9800
C35 H35B 0.9800
C35 H35C 0.9800
C36 H36A 0.9800
C36 H36B 0.9800
C36 H36C 0.9800
